data_1528881
loop_
_publ_author_name
'Shirinova, A.F.'
'Samedov, H.R.'
'Khrustalev, V.N.'
'Chiragov, M.I.'

_publ_section_title
;
 Hydrothermal synthesis and the crystal structure of borate cancrinite
 (Na, Ca) (Na6 (Al Si O4)6) (B O3) . 2H2 O
;
_journal_name_full Kristallografiya
_journal_page_first 44
_journal_page_last 47
_journal_volume 51
_journal_year 2006
_chemical_formula_sum 'Al6 B Ca H4 Na7 O29 Si6'
_chemical_name_systematic '(Na0.5 Ca0.5)2 Na6 (Al6 Si6 O24) (B O3) (H2 O)2'
_space_group_IT_number 173
_symmetry_space_group_name_Hall 'P 6c'
_symmetry_space_group_name_H-M 'P 63'
_cell_angle_alpha 90
_cell_angle_beta 90
_cell_angle_gamma 120
_cell_formula_units_Z 1
_cell_length_a 12.745
_cell_length_b 12.745
_cell_length_c 5.18
_cell_volume 728.685
_citation_journal_id_ASTM KRISAJ
_cod_data_source_file Shirinova_KRISAJ_2006_760.cif
_cod_data_source_block H4Al6B1Ca1Na7O29Si6
_cod_original_cell_volume 728.6854
_cod_original_formula_sum 'H4 Al6 B1 Ca1 Na7 O29 Si6'
_cod_database_code 1528881

loop_
_symmetry_equiv_pos_as_xyz
x,y,z
x-y,x,z+1/2
-y,x-y,z
-x,-y,z+1/2
-x+y,-x,z
y,-x+y,z+1/2

loop_
_atom_site_label
_atom_site_type_symbol
_atom_site_fract_x
_atom_site_fract_y
_atom_site_fract_z
_atom_site_occupancy
_atom_site_U_iso_or_equiv
O6 O-2 0.1082 -0.004 0.4428 0.25 0.0
Na2 Na+1 0.2811 0.1424 0.7089 1 0.0
H1 H+1 0.3563 0.61 0.0016 0.6667 0.0
O5 O-2 0.3023 0.6138 0.1128 0.3333 0.0
O7 O-2 0.022 0.1189 0.7178 0.25 0.0
O3 O-2 0.3224 0.3634 0.968 1 0.0
B1 B+3 0 0 0.4428 0.25 0.0
O1 O-2 0.4324 0.5548 0.6525 1 0.0
O2 O-2 0.2027 0.4034 0.6 1 0.0
Si1 Si+4 0.3301 0.4141 0.6784 1 0.0
Al1 Al+3 0.415 0.3388 0.1791 1 0.0
O4 O-2 0.3552 0.329 0.4864 1 0.0
Ca1 Ca+2 0.3333 0.6667 0.5491 0.5 0.0
B2 B+3 0 0 0.7278 0.25 0.0
Na1 Na+1 0.3333 0.6667 0.572 0.5 0.0
